data_7221802
loop_
_publ_author_name
'Vander Hoogerstraete, Tom'
'Brooks, Neil R.'
'Onghena, Bieke'
'Van Meervelt, Luc'
'Binnemans, Koen'

_publ_section_title
;
 Crystal structures of hydrated rare-earth
 bis(trifluoromethylsulfonyl)imide salts
;
_journal_issue 37
_journal_name_full CrystEngComm
_journal_page_first 7142
_journal_paper_doi 10.1039/C5CE01270H
_journal_volume 17
_journal_year 2015
_chemical_formula_moiety 'H14 O7 Sc, 3(C2 F6 N O4 S2), H2 O'
_chemical_formula_sum 'C6 H16 F18 N3 O20 S6 Sc'
_chemical_formula_weight 1029.54
_chemical_name_systematic
;
Heptaaqua-scandium(iii) tris(bis(trifluoromethylsulfonyl)imide) hydrate
;
_chemical_properties_physical Hygroscopic
_space_group_crystal_system monoclinic
_space_group_IT_number 14
_space_group_name_Hall '-P 2yn'
_space_group_name_H-M_alt 'P 1 21/n 1'
_symmetry_space_group_name_Hall '-P 2yn'
_symmetry_space_group_name_H-M 'P 1 21/n 1'
_atom_sites_solution_hydrogens geom
_atom_sites_solution_primary direct
_atom_sites_solution_secondary difmap
_audit_creation_date 2015-06-19
_audit_creation_method
;
Olex2 1.2-alpha
(compiled 2015.06.08 svn.r3188 for OlexSys, GUI svn.r5047)
;
_audit_update_record
;
2015-06-26 deposited with the CCDC.
2015-08-13 downloaded from the CCDC.
;
_cell_angle_alpha 90.00
_cell_angle_beta 98.166(5)
_cell_angle_gamma 90.00
_cell_formula_units_Z 4
_cell_length_a 8.8946(4)
_cell_length_b 19.9678(10)
_cell_length_c 18.7790(8)
_cell_measurement_reflns_used 8048
_cell_measurement_temperature 100(2)
_cell_measurement_theta_max 28.8560
_cell_measurement_theta_min 3.2410
_cell_volume 3301.4(3)
_computing_cell_refinement
;
CrysAlisPro, Agilent Technologies,
Version 1.171.36.28 (release 01-02-2013 CrysAlis171 .NET)
(compiled Feb  1 2013,16:14:44)
;
_computing_data_collection
;
CrysAlisPro, Agilent Technologies,
Version 1.171.36.28 (release 01-02-2013 CrysAlis171 .NET)
(compiled Feb  1 2013,16:14:44)
;
_computing_data_reduction
;
CrysAlisPro, Agilent Technologies,
Version 1.171.36.28 (release 01-02-2013 CrysAlis171 .NET)
(compiled Feb  1 2013,16:14:44)
;
_computing_molecular_graphics 'Olex2 (Dolomanov et al., 2009)'
_computing_publication_material 'Olex2 (Dolomanov et al., 2009)'
_computing_structure_refinement 'XL (Sheldrick, 2008)'
_computing_structure_solution 'XS (Sheldrick, 2008)'
_diffrn_ambient_temperature 100(2)
_diffrn_detector_area_resol_mean 15.9631
_diffrn_measured_fraction_theta_full 0.998
_diffrn_measured_fraction_theta_max 0.863
_diffrn_measurement_details
;
  1 omega  -59.00   43.75   0.7500   90.0000
omega____ theta____ kappa____ phi______ frames
    -      -16.9951   19.0000   90.0000 137

  2 omega  -33.00    3.75   0.7500   90.0000
omega____ theta____ kappa____ phi______ frames
    -      -16.9951   57.0000    0.0000 49

  3 omega  -13.00   29.00   0.7500   90.0000
omega____ theta____ kappa____ phi______ frames
    -      -16.9951   57.0000 -180.0000 56

  4 omega    2.00   81.50   0.7500   90.0000
omega____ theta____ kappa____ phi______ frames
    -       18.8701   57.0000  120.0000 106
;
_diffrn_measurement_device_type 'SuperNova, Single source at offset, Eos'
_diffrn_measurement_method '\w scans'
_diffrn_orient_matrix_UB_11 0.0585817000
_diffrn_orient_matrix_UB_12 0.0187608000
_diffrn_orient_matrix_UB_13 -0.0125756000
_diffrn_orient_matrix_UB_21 -0.0378904000
_diffrn_orient_matrix_UB_22 -0.0029760000
_diffrn_orient_matrix_UB_23 -0.0357984000
_diffrn_orient_matrix_UB_31 -0.0403932000
_diffrn_orient_matrix_UB_32 0.0299723000
_diffrn_orient_matrix_UB_33 0.0043107000
_diffrn_radiation_monochromator mirror
_diffrn_radiation_type MoK\a
_diffrn_radiation_wavelength 0.71073
_diffrn_reflns_av_R_equivalents 0.0211
_diffrn_reflns_av_unetI/netI 0.0316
_diffrn_reflns_limit_h_max 11
_diffrn_reflns_limit_h_min -11
_diffrn_reflns_limit_k_max 27
_diffrn_reflns_limit_k_min -25
_diffrn_reflns_limit_l_max 23
_diffrn_reflns_limit_l_min -25
_diffrn_reflns_number 17794
_diffrn_reflns_theta_full 26.00
_diffrn_reflns_theta_max 29.03
_diffrn_reflns_theta_min 2.70
_diffrn_source 'SuperNova (Mo) X-ray Source'
_exptl_absorpt_coefficient_mu 0.784
_exptl_absorpt_correction_T_max 1.00000
_exptl_absorpt_correction_T_min 0.93096
_exptl_absorpt_correction_type multi-scan
_exptl_absorpt_process_details
;
CrysAlisPro, Agilent Technologies,
Version 1.171.36.28 (release 01-02-2013 CrysAlis171 .NET)
(compiled Feb  1 2013,16:14:44)
Empirical absorption correction using spherical harmonics,
 implemented in SCALE3 ABSPACK scaling algorithm.
;
_exptl_crystal_colour colourless
_exptl_crystal_colour_primary colourless
_exptl_crystal_density_diffrn 2.071
_exptl_crystal_density_method 'not measured'
_exptl_crystal_description block
_exptl_crystal_F_000 2048
_exptl_crystal_recrystallization_method 'Re-crystallisation from solvent: water'
_exptl_crystal_size_max 0.12
_exptl_crystal_size_mid 0.12
_exptl_crystal_size_min 0.06
_refine_diff_density_max 0.799
_refine_diff_density_min -0.524
_refine_diff_density_rms 0.070
_refine_ls_extinction_method none
_refine_ls_goodness_of_fit_ref 1.046
_refine_ls_hydrogen_treatment refall
_refine_ls_matrix_type full
_refine_ls_number_parameters 551
_refine_ls_number_reflns 7599
_refine_ls_number_restraints 0
_refine_ls_restrained_S_all 1.046
_refine_ls_R_factor_all 0.0402
_refine_ls_R_factor_gt 0.0318
_refine_ls_shift/su_max 0.000
_refine_ls_shift/su_mean 0.000
_refine_ls_structure_factor_coef Fsqd
_refine_ls_weighting_details 'calc w=1/[\s^2^(Fo^2^)+(0.0287P)^2^+2.4643P] where P=(Fo^2^+2Fc^2^)/3'
_refine_ls_weighting_scheme calc
_refine_ls_wR_factor_gt 0.0695
_refine_ls_wR_factor_ref 0.0736
_reflns_number_gt 6547
_reflns_number_total 7599
_reflns_threshold_expression >2sigma(I)
_cod_data_source_file c5ce01270h2.cif
_cod_data_source_block nrb147
_cod_depositor_comments 'Adding full bibliography for 7221799--7221808.cif.'
_cod_database_code 7221802
_chemical_oxdiff_formula 'Sc C6 F18 S6 O12 N3 O6 H12'
_reflns_odcompleteness_completeness 99.83
_reflns_odcompleteness_iscentric 1
_reflns_odcompleteness_theta 26.32
_olex2_refinement_description
;
;
_olex2_date_sample_data_collection 2013-04-12
_olex2_submission_special_instructions 'No special instructions were received'

loop_
_space_group_symop_id
_space_group_symop_operation_xyz
1 'x, y, z'
2 '-x+1/2, y+1/2, -z+1/2'
3 '-x, -y, -z'
4 'x-1/2, -y-1/2, z-1/2'

loop_
_atom_site_label
_atom_site_type_symbol
_atom_site_fract_x
_atom_site_fract_y
_atom_site_fract_z
_atom_site_U_iso_or_equiv
_atom_site_adp_type
_atom_site_occupancy
_atom_site_calc_flag
Sc1 Sc 0.63704(4) 0.236723(18) 0.236024(18) 0.00881(8) Uani 1 d
O1 O 0.50954(17) 0.16097(8) 0.17012(8) 0.0161(3) Uani 1 d
H1A H 0.514(3) 0.1586(15) 0.1290(17) 0.038(9) Uiso 1 d
H1B H 0.470(3) 0.1271(16) 0.1837(16) 0.041(9) Uiso 1 d
O2 O 0.82569(17) 0.17121(8) 0.23700(9) 0.0160(3) Uani 1 d
H2A H 0.898(3) 0.1765(15) 0.2207(16) 0.036(9) Uiso 1 d
H2B H 0.816(3) 0.1324(16) 0.2423(16) 0.040(9) Uiso 1 d
O3 O 0.57328(17) 0.16342(8) 0.31253(8) 0.0141(3) Uani 1 d
H3A H 0.588(3) 0.1680(16) 0.3534(18) 0.044(9) Uiso 1 d
H3B H 0.519(4) 0.1303(17) 0.3013(18) 0.054(10) Uiso 1 d
O4 O 0.63795(18) 0.28921(8) 0.33484(8) 0.0131(3) Uani 1 d
H4A H 0.713(3) 0.3088(14) 0.3567(15) 0.034(8) Uiso 1 d
H4B H 0.577(3) 0.2873(14) 0.3568(14) 0.027(8) Uiso 1 d
O5 O 0.42475(16) 0.28593(8) 0.22078(8) 0.0133(3) Uani 1 d
H5A H 0.403(3) 0.3185(15) 0.2423(16) 0.035(8) Uiso 1 d
H5B H 0.355(3) 0.2778(15) 0.1868(17) 0.042(9) Uiso 1 d
O6 O 0.83881(16) 0.30096(7) 0.24182(8) 0.0119(3) Uani 1 d
H6A H 0.838(3) 0.3407(17) 0.2315(17) 0.045(9) Uiso 1 d
H6B H 0.915(3) 0.2956(14) 0.2697(15) 0.032(8) Uiso 1 d
O7 O 0.63850(18) 0.27335(8) 0.12614(8) 0.0154(3) Uani 1 d
H7A H 0.708(3) 0.2707(14) 0.1063(15) 0.035(8) Uiso 1 d
H7B H 0.571(3) 0.2913(15) 0.1031(16) 0.036(8) Uiso 1 d
C8 C 0.6622(3) 0.48940(13) 0.11604(13) 0.0298(5) Uani 1 d
F9 F 0.65867(17) 0.43232(8) 0.08132(8) 0.0391(4) Uani 1 d
F10 F 0.7550(2) 0.53074(9) 0.08831(9) 0.0546(5) Uani 1 d
F11 F 0.5243(2) 0.51514(10) 0.10777(9) 0.0549(5) Uani 1 d
S12 S 0.73635(6) 0.47838(2) 0.21147(3) 0.01570(11) Uani 1 d
O13 O 0.87282(16) 0.43971(7) 0.21176(9) 0.0216(3) Uani 1 d
O14 O 0.75537(18) 0.54497(7) 0.23967(9) 0.0249(4) Uani 1 d
N15 N 0.61645(19) 0.43351(8) 0.24249(9) 0.0155(4) Uani 1 d
S16 S 0.48089(5) 0.46162(2) 0.27977(3) 0.01389(10) Uani 1 d
O17 O 0.38244(16) 0.40632(7) 0.28837(8) 0.0191(3) Uani 1 d
O18 O 0.41523(17) 0.52323(8) 0.25157(8) 0.0209(3) Uani 1 d
C19 C 0.5662(2) 0.48260(10) 0.37232(11) 0.0163(4) Uani 1 d
F20 F 0.65128(15) 0.43287(7) 0.40195(7) 0.0277(3) Uani 1 d
F21 F 0.65187(14) 0.53690(6) 0.37375(7) 0.0237(3) Uani 1 d
F22 F 0.45555(14) 0.49328(7) 0.41099(7) 0.0241(3) Uani 1 d
C23 C 0.0902(2) 0.43790(11) 0.42703(11) 0.0174(4) Uani 1 d
F24 F 0.20183(14) 0.46027(7) 0.47517(7) 0.0252(3) Uani 1 d
F25 F -0.02569(14) 0.48037(6) 0.42252(7) 0.0252(3) Uani 1 d
F26 F 0.13751(15) 0.43525(7) 0.36312(7) 0.0249(3) Uani 1 d
S27 S 0.02784(5) 0.35462(3) 0.45169(3) 0.01318(10) Uani 1 d
O28 O -0.00304(16) 0.36226(8) 0.52394(8) 0.0205(3) Uani 1 d
O29 O -0.09706(15) 0.34012(8) 0.39660(8) 0.0182(3) Uani 1 d
N30 N 0.17191(18) 0.30946(9) 0.45202(9) 0.0151(4) Uani 1 d
S31 S 0.21273(5) 0.26951(2) 0.38516(3) 0.01231(10) Uani 1 d
O32 O 0.37417(15) 0.26394(8) 0.39115(8) 0.0180(3) Uani 1 d
O33 O 0.12986(15) 0.28710(7) 0.31616(7) 0.0164(3) Uani 1 d
C34 C 0.1482(3) 0.18477(11) 0.40166(12) 0.0218(5) Uani 1 d
F35 F -0.00197(15) 0.18409(7) 0.39912(8) 0.0333(3) Uani 1 d
F36 F 0.18435(19) 0.14425(7) 0.35083(8) 0.0385(4) Uani 1 d
F37 F 0.21071(17) 0.16202(7) 0.46529(8) 0.0332(3) Uani 1 d
C38 C 0.1420(3) 0.40630(11) 0.07938(11) 0.0208(5) Uani 1 d
F39 F -0.00692(16) 0.40151(8) 0.07158(9) 0.0413(4) Uani 1 d
F40 F 0.1792(2) 0.46011(7) 0.04604(9) 0.0436(4) Uani 1 d
F41 F 0.19285(19) 0.41301(8) 0.14878(7) 0.0394(4) Uani 1 d
S42 S 0.22555(5) 0.33146(2) 0.04309(3) 0.01299(10) Uani 1 d
O43 O 0.14170(16) 0.32235(7) -0.02723(7) 0.0177(3) Uani 1 d
O44 O 0.38509(16) 0.34501(8) 0.05062(8) 0.0197(3) Uani 1 d
N45 N 0.20448(18) 0.27520(8) 0.10089(9) 0.0132(3) Uani 1 d
S46 S 0.05929(5) 0.22955(3) 0.10147(2) 0.01207(10) Uani 1 d
O47 O 0.07023(15) 0.20065(7) 0.17212(7) 0.0163(3) Uani 1 d
O48 O -0.08179(15) 0.25841(8) 0.06990(7) 0.0171(3) Uani 1 d
C49 C 0.0946(2) 0.15839(10) 0.04399(11) 0.0146(4) Uani 1 d
F50 F 0.19970(13) 0.11860(6) 0.07887(7) 0.0189(3) Uani 1 d
F51 F -0.03215(13) 0.12399(6) 0.02631(7) 0.0218(3) Uani 1 d
F52 F 0.14319(14) 0.17965(6) -0.01559(6) 0.0210(3) Uani 1 d
O53 O 0.40039(19) 0.06027(8) 0.25006(9) 0.0206(3) Uani 1 d
H53A H 0.313(3) 0.0544(15) 0.2486(16) 0.039(9) Uiso 1 d
H53B H 0.439(3) 0.0240(16) 0.2518(16) 0.040(9) Uiso 1 d

loop_
_atom_site_aniso_label
_atom_site_aniso_U_11
_atom_site_aniso_U_22
_atom_site_aniso_U_33
_atom_site_aniso_U_23
_atom_site_aniso_U_13
_atom_site_aniso_U_12
Sc1 0.00835(16) 0.01058(17) 0.00774(16) -0.00021(14) 0.00199(13) -0.00039(13)
O1 0.0215(8) 0.0165(8) 0.0108(7) -0.0018(6) 0.0040(6) -0.0058(6)
O2 0.0135(7) 0.0108(7) 0.0263(8) 0.0028(7) 0.0113(6) 0.0006(6)
O3 0.0200(8) 0.0132(7) 0.0099(7) -0.0003(6) 0.0045(6) -0.0030(6)
O4 0.0122(7) 0.0178(7) 0.0102(7) -0.0039(6) 0.0045(6) -0.0042(6)
O5 0.0120(7) 0.0152(7) 0.0122(7) -0.0041(6) 0.0001(6) 0.0014(6)
O6 0.0109(7) 0.0107(7) 0.0138(7) 0.0017(6) 0.0004(6) -0.0012(5)
O7 0.0105(7) 0.0237(8) 0.0125(7) 0.0047(6) 0.0037(6) 0.0006(6)
C8 0.0387(14) 0.0289(13) 0.0246(12) 0.0043(11) 0.0143(11) 0.0007(11)
F9 0.0442(9) 0.0453(9) 0.0290(8) -0.0134(7) 0.0093(7) -0.0095(7)
F10 0.0867(14) 0.0492(11) 0.0330(9) 0.0127(8) 0.0263(9) -0.0212(10)
F11 0.0538(11) 0.0797(14) 0.0311(9) 0.0186(9) 0.0052(8) 0.0329(10)
S12 0.0173(2) 0.0096(2) 0.0222(3) -0.0003(2) 0.0096(2) -0.00073(18)
O13 0.0188(8) 0.0177(8) 0.0313(9) 0.0008(7) 0.0138(7) 0.0009(6)
O14 0.0284(8) 0.0126(7) 0.0372(9) -0.0050(7) 0.0169(7) -0.0039(6)
N15 0.0166(8) 0.0114(8) 0.0202(9) -0.0003(7) 0.0082(7) -0.0008(7)
S16 0.0123(2) 0.0134(2) 0.0166(2) -0.0020(2) 0.00432(19) 0.00131(18)
O17 0.0156(7) 0.0178(7) 0.0254(8) -0.0067(7) 0.0081(6) -0.0039(6)
O18 0.0202(8) 0.0196(8) 0.0233(8) 0.0027(7) 0.0050(6) 0.0059(6)
C19 0.0153(10) 0.0153(10) 0.0188(10) -0.0027(9) 0.0038(8) 0.0015(8)
F20 0.0324(7) 0.0240(7) 0.0246(7) 0.0003(6) -0.0028(6) 0.0100(6)
F21 0.0285(7) 0.0214(7) 0.0220(6) -0.0049(6) 0.0061(5) -0.0120(5)
F22 0.0242(7) 0.0285(7) 0.0224(6) -0.0065(6) 0.0124(5) -0.0034(5)
C23 0.0151(10) 0.0208(11) 0.0170(10) -0.0028(9) 0.0047(8) 0.0019(8)
F24 0.0178(6) 0.0281(7) 0.0294(7) -0.0082(6) 0.0015(5) -0.0054(5)
F25 0.0221(7) 0.0228(7) 0.0312(7) -0.0017(6) 0.0049(6) 0.0083(5)
F26 0.0327(7) 0.0242(7) 0.0210(6) 0.0013(6) 0.0150(6) 0.0004(6)
S27 0.0098(2) 0.0204(3) 0.0096(2) -0.00242(19) 0.00224(17) 0.00116(18)
O28 0.0208(8) 0.0305(9) 0.0114(7) -0.0011(6) 0.0065(6) 0.0041(6)
O29 0.0103(7) 0.0266(8) 0.0169(7) -0.0062(6) -0.0002(6) 0.0002(6)
N30 0.0115(8) 0.0216(9) 0.0118(8) -0.0031(7) 0.0002(6) 0.0027(7)
S31 0.0100(2) 0.0162(2) 0.0112(2) -0.00054(19) 0.00294(17) 0.00096(17)
O32 0.0105(7) 0.0252(8) 0.0191(7) 0.0014(6) 0.0043(6) 0.0039(6)
O33 0.0152(7) 0.0228(8) 0.0114(7) -0.0005(6) 0.0021(5) 0.0024(6)
C34 0.0251(11) 0.0222(11) 0.0181(10) -0.0013(9) 0.0032(9) -0.0041(9)
F35 0.0253(7) 0.0378(8) 0.0371(8) 0.0018(7) 0.0054(6) -0.0158(6)
F36 0.0587(10) 0.0216(7) 0.0375(9) -0.0106(7) 0.0153(8) -0.0037(7)
F37 0.0460(9) 0.0237(7) 0.0274(7) 0.0109(6) -0.0040(7) -0.0058(6)
C38 0.0280(12) 0.0187(11) 0.0157(10) 0.0001(9) 0.0028(9) 0.0015(9)
F39 0.0270(8) 0.0401(9) 0.0573(10) -0.0176(8) 0.0073(7) 0.0120(7)
F40 0.0752(12) 0.0178(7) 0.0436(9) 0.0068(7) 0.0284(9) 0.0064(7)
F41 0.0636(11) 0.0340(8) 0.0179(7) -0.0086(6) -0.0034(7) 0.0117(8)
S42 0.0132(2) 0.0157(2) 0.0101(2) 0.00129(19) 0.00170(18) -0.00076(18)
O43 0.0221(8) 0.0205(8) 0.0102(7) 0.0011(6) 0.0013(6) -0.0010(6)
O44 0.0148(7) 0.0232(8) 0.0211(8) 0.0067(7) 0.0027(6) -0.0035(6)
N45 0.0118(8) 0.0171(9) 0.0100(8) 0.0021(7) -0.0008(6) -0.0028(6)
S46 0.0095(2) 0.0185(2) 0.0086(2) 0.00000(19) 0.00256(17) -0.00146(18)
O47 0.0150(7) 0.0251(8) 0.0095(7) 0.0021(6) 0.0040(5) -0.0019(6)
O48 0.0113(7) 0.0263(8) 0.0140(7) -0.0003(6) 0.0025(6) 0.0023(6)
C49 0.0125(9) 0.0179(10) 0.0133(9) 0.0015(8) 0.0020(8) -0.0019(8)
F50 0.0159(6) 0.0196(6) 0.0206(6) 0.0017(5) 0.0009(5) 0.0028(5)
F51 0.0162(6) 0.0196(6) 0.0279(7) -0.0020(6) -0.0026(5) -0.0053(5)
F52 0.0324(7) 0.0202(6) 0.0127(6) 0.0002(5) 0.0114(5) 0.0012(5)
O53 0.0164(8) 0.0168(8) 0.0292(9) -0.0029(7) 0.0058(7) -0.0041(7)

loop_
_atom_type_symbol
_atom_type_description
_atom_type_scat_dispersion_real
_atom_type_scat_dispersion_imag
_atom_type_scat_source
C C 0.0033 0.0016 'International Tables Vol C Tables 4.2.6.8 and 6.1.1.4'
H H 0.0000 0.0000 'International Tables Vol C Tables 4.2.6.8 and 6.1.1.4'
F F 0.0171 0.0103 'International Tables Vol C Tables 4.2.6.8 and 6.1.1.4'
N N 0.0061 0.0033 'International Tables Vol C Tables 4.2.6.8 and 6.1.1.4'
O O 0.0106 0.0060 'International Tables Vol C Tables 4.2.6.8 and 6.1.1.4'
S S 0.1246 0.1234 'International Tables Vol C Tables 4.2.6.8 and 6.1.1.4'
Sc Sc 0.2519 0.3716 'International Tables Vol C Tables 4.2.6.8 and 6.1.1.4'

loop_
_geom_angle_atom_site_label_1
_geom_angle_atom_site_label_2
_geom_angle_atom_site_label_3
_geom_angle
O1 Sc1 O3 75.18(6)
O1 Sc1 O6 142.45(6)
O1 Sc1 O7 76.58(6)
O2 Sc1 O1 85.64(6)
O2 Sc1 O3 81.96(6)
O2 Sc1 O4 112.95(6)
O2 Sc1 O6 73.77(6)
O2 Sc1 O7 95.93(6)
O3 Sc1 O6 130.26(6)
O3 Sc1 O7 151.77(6)
O4 Sc1 O1 140.98(6)
O4 Sc1 O3 74.07(6)
O4 Sc1 O6 76.56(6)
O4 Sc1 O7 131.03(6)
O5 Sc1 O1 82.08(6)
O5 Sc1 O2 167.71(6)
O5 Sc1 O3 95.18(6)
O5 Sc1 O4 77.40(6)
O5 Sc1 O6 116.34(6)
O5 Sc1 O7 80.90(6)
O7 Sc1 O6 74.79(6)
F9 C8 F10 108.6(2)
F9 C8 F11 108.9(2)
F9 C8 S12 111.21(17)
F10 C8 S12 107.55(18)
F11 C8 F10 109.4(2)
F11 C8 S12 111.17(16)
O13 S12 C8 104.73(10)
O13 S12 N15 108.07(9)
O14 S12 C8 104.90(11)
O14 S12 O13 116.22(10)
O14 S12 N15 116.38(9)
N15 S12 C8 105.24(11)
S12 N15 S16 124.31(11)
N15 S16 C19 105.10(9)
O17 S16 N15 107.05(9)
O17 S16 C19 104.20(9)
O18 S16 N15 116.00(9)
O18 S16 O17 118.72(9)
O18 S16 C19 104.20(9)
F20 C19 S16 111.13(14)
F20 C19 F21 108.28(17)
F21 C19 S16 111.35(14)
F22 C19 S16 108.41(14)
F22 C19 F20 108.45(17)
F22 C19 F21 109.17(17)
F24 C23 F25 109.18(17)
F24 C23 F26 109.13(16)
F24 C23 S27 111.01(14)
F25 C23 S27 109.60(14)
F26 C23 F25 108.09(17)
F26 C23 S27 109.77(14)
O28 S27 C23 104.40(10)
O28 S27 O29 118.15(9)
O28 S27 N30 108.96(9)
O29 S27 C23 103.40(9)
O29 S27 N30 115.82(9)
N30 S27 C23 104.28(9)
S27 N30 S31 124.77(11)
N30 S31 C34 102.75(10)
O32 S31 N30 108.66(9)
O32 S31 O33 118.03(9)
O32 S31 C34 104.52(10)
O33 S31 N30 116.61(9)
O33 S31 C34 104.21(10)
F35 C34 S31 109.96(16)
F36 C34 S31 109.23(15)
F36 C34 F35 108.24(18)
F37 C34 S31 111.66(15)
F37 C34 F35 108.61(18)
F37 C34 F36 109.08(19)
F39 C38 F41 108.32(19)
F39 C38 S42 110.64(15)
F40 C38 F39 108.97(19)
F40 C38 F41 108.27(19)
F40 C38 S42 110.27(15)
F41 C38 S42 110.31(15)
O43 S42 C38 105.03(9)
O43 S42 N45 116.27(9)
O44 S42 C38 104.85(10)
O44 S42 O43 119.59(9)
O44 S42 N45 106.09(9)
N45 S42 C38 103.16(9)
S46 N45 S42 125.93(10)
N45 S46 C49 103.50(9)
O47 S46 N45 106.83(8)
O47 S46 C49 103.70(9)
O48 S46 N45 115.72(9)
O48 S46 O47 118.99(8)
O48 S46 C49 106.31(9)
F50 C49 S46 109.89(13)
F51 C49 S46 109.78(13)
F51 C49 F50 109.20(16)
F51 C49 F52 108.86(16)
F52 C49 S46 110.59(14)
F52 C49 F50 108.49(16)

loop_
_geom_bond_atom_site_label_1
_geom_bond_atom_site_label_2
_geom_bond_distance
Sc1 O1 2.1695(15)
Sc1 O2 2.1257(15)
Sc1 O3 2.1816(15)
Sc1 O4 2.1302(15)
Sc1 O5 2.1118(15)
Sc1 O6 2.1959(14)
Sc1 O7 2.1909(15)
C8 F9 1.311(3)
C8 F10 1.325(3)
C8 F11 1.319(3)
C8 S12 1.833(3)
S12 O13 1.4379(15)
S12 O14 1.4324(15)
S12 N15 1.5670(17)
N15 S16 1.5808(17)
S16 O17 1.4326(15)
S16 O18 1.4308(15)
S16 C19 1.843(2)
C19 F20 1.322(2)
C19 F21 1.323(2)
C19 F22 1.321(2)
C23 F24 1.322(2)
C23 F25 1.328(2)
C23 F26 1.328(2)
C23 S27 1.833(2)
S27 O28 1.4301(14)
S27 O29 1.4360(14)
S27 N30 1.5662(17)
N30 S31 1.5729(17)
S31 O32 1.4287(14)
S31 O33 1.4402(14)
S31 C34 1.827(2)
C34 F35 1.330(3)
C34 F36 1.325(3)
C34 F37 1.325(3)
C38 F39 1.316(3)
C38 F40 1.309(3)
C38 F41 1.324(2)
C38 S42 1.842(2)
S42 O43 1.4330(14)
S42 O44 1.4317(15)
S42 N45 1.5915(17)
N45 S46 1.5819(17)
S46 O47 1.4374(14)
S46 O48 1.4307(14)
S46 C49 1.838(2)
C49 F50 1.327(2)
C49 F51 1.322(2)
C49 F52 1.325(2)

loop_
_geom_hbond_atom_site_label_D
_geom_hbond_atom_site_label_H
_geom_hbond_atom_site_label_A
_geom_hbond_distance_DH
_geom_hbond_distance_HA
_geom_hbond_distance_DA
_geom_hbond_angle_DHA
_geom_hbond_site_symmetry_A
O1 H1A O28 0.78(3) 2.00(3) 2.770(2) 169(3) 4_665
O1 H1B O53 0.82(3) 1.98(3) 2.767(2) 159(3) .
O2 H2A O47 0.76(3) 1.95(3) 2.704(2) 172(3) 1_655
O2 H2B O14 0.79(3) 1.90(3) 2.675(2) 166(3) 2_645
O3 H3A O43 0.77(3) 2.23(3) 2.998(2) 177(3) 4_666
O3 H3B O53 0.83(3) 1.92(4) 2.733(2) 165(3) .
O4 H4A O29 0.83(3) 1.86(3) 2.675(2) 168(3) 1_655
O4 H4B O32 0.73(3) 2.05(3) 2.753(2) 162(3) .
O5 H5A O17 0.80(3) 1.98(3) 2.769(2) 169(3) .
O5 H5B N45 0.84(3) 1.94(3) 2.775(2) 169(3) .
O6 H6A O13 0.82(3) 2.04(3) 2.852(2) 170(3) .
O6 H6B O33 0.80(3) 1.99(3) 2.775(2) 165(3) 1_655
O7 H7A O48 0.77(3) 2.09(3) 2.853(2) 170(3) 1_655
O7 H7B O44 0.78(3) 2.10(3) 2.869(2) 174(3) .
O53 H53A O18 0.78(3) 2.12(3) 2.899(2) 171(3) 2_545
O53 H53B O13 0.80(3) 2.40(3) 3.157(2) 157(3) 2_645
